data_7103150
loop_
_publ_author_name
'Kumar, Jitendra'
'Purohit, Chandra Shekhar'
'Verma, Sandeep'

_publ_section_title
;
 Directing spatial disposition of ferrocene around homoadenine tetrads.
;
_journal_issue 22
_journal_name_full 'Chemical communications (Cambridge, England)'
_journal_page_first 2526
_journal_page_last 2528
_journal_paper_doi 10.1039/b802051e
_journal_year 2008
_chemical_formula_moiety 2(C18H17FeN5O).CHCl3
_chemical_formula_sum 'C18.5 H17.5 Cl1.5 Fe N5 O'
_chemical_formula_weight 434.90
_chemical_name_systematic
;
?
;
_chemical_temperature_decomposition 463.15
_space_group_IT_number 15
_symmetry_cell_setting monoclinic
_symmetry_space_group_name_Hall '-C 2yc'
_symmetry_space_group_name_H-M 'C 1 2/c 1'
_atom_sites_solution_hydrogens geom
_atom_sites_solution_primary direct
_atom_sites_solution_secondary difmap
_audit_creation_method SHELXL-97
_cell_angle_alpha 90.00
_cell_angle_beta 122.807(2)
_cell_angle_gamma 90.00
_cell_formula_units_Z 8
_cell_length_a 18.0660(17)
_cell_length_b 18.2911(17)
_cell_length_c 13.0640(13)
_cell_measurement_reflns_used 1000
_cell_measurement_temperature 100(2)
_cell_measurement_theta_max 28.3
_cell_measurement_theta_min 2.2
_cell_volume 3628.4(6)
_computing_cell_refinement 'SMART 5.628 (Bruker, 2003)'
_computing_data_collection 'SMART 5.628 (Bruker, 2003)'
_computing_data_reduction 'SAINT+ 6.45 (Bruker, 2003)'
_computing_molecular_graphics 'DIAMOND 3.1e'
_computing_publication_material 'DIAMOND 3.1e'
_computing_structure_refinement 'SHELXL-97 (Sheldrick, 1997)'
_computing_structure_solution Sir-97
_diffrn_ambient_temperature 100(2)
_diffrn_measured_fraction_theta_full 0.995
_diffrn_measured_fraction_theta_max 0.995
_diffrn_measurement_device_type 'CCD area Detector'
_diffrn_measurement_method 'Phi-Omega scans'
_diffrn_radiation_monochromator graphite
_diffrn_radiation_source 'fine-focus sealed tube'
_diffrn_radiation_type MoK\a
_diffrn_radiation_wavelength 0.71073
_diffrn_reflns_av_R_equivalents 0.0512
_diffrn_reflns_av_sigmaI/netI 0.0592
_diffrn_reflns_limit_h_max 21
_diffrn_reflns_limit_h_min -23
_diffrn_reflns_limit_k_max 24
_diffrn_reflns_limit_k_min -18
_diffrn_reflns_limit_l_max 17
_diffrn_reflns_limit_l_min -17
_diffrn_reflns_number 11919
_diffrn_reflns_theta_full 28.29
_diffrn_reflns_theta_max 28.29
_diffrn_reflns_theta_min 2.23
_diffrn_standards_decay_% 0
_exptl_absorpt_coefficient_mu 1.072
_exptl_absorpt_correction_T_max 0.8142
_exptl_absorpt_correction_T_min 0.8142
_exptl_absorpt_correction_type psi-scan
_exptl_absorpt_process_details '(North et al., 1968)'
_exptl_crystal_colour orange
_exptl_crystal_density_diffrn 1.592
_exptl_crystal_density_method 'not measured'
_exptl_crystal_description Cuboid
_exptl_crystal_F_000 1784
_exptl_crystal_size_max 0.20
_exptl_crystal_size_mid 0.20
_exptl_crystal_size_min 0.20
_refine_diff_density_max 0.954
_refine_diff_density_min -0.892
_refine_diff_density_rms 0.132
_refine_ls_extinction_method none
_refine_ls_goodness_of_fit_ref 1.323
_refine_ls_hydrogen_treatment mixed
_refine_ls_matrix_type full
_refine_ls_number_parameters 248
_refine_ls_number_reflns 4481
_refine_ls_number_restraints 0
_refine_ls_restrained_S_all 1.323
_refine_ls_R_factor_all 0.0827
_refine_ls_R_factor_gt 0.0555
_refine_ls_shift/su_max 0.009
_refine_ls_shift/su_mean 0.001
_refine_ls_structure_factor_coef Fsqd
_refine_ls_weighting_details 'calc w=1/[\s^2^(Fo^2^)+(0.0439P)^2^+9.7915P] where P=(Fo^2^+2Fc^2^)/3'
_refine_ls_weighting_scheme calc
_refine_ls_wR_factor_gt 0.1168
_refine_ls_wR_factor_ref 0.1592
_reflns_number_gt 3360
_reflns_number_total 4481
_reflns_threshold_expression >2sigma(I)
_cod_data_source_file b802051e.txt
_cod_data_source_block Fc_Ad
_cod_depositor_comments
;
The following automatic conversions were performed:

'_chemical_melting_point' tag was changed to
'_chemical_temperature_decomposition' since the value had been given
as 'dec. 190 degree celsius'. The value 'dec. 190 degree celsius' was
changed to '463.15' - it was converted from degrees Celsius(C) to
Kelvins(K).

Automatic conversion script
Id: cif_fix_values 1646 2011-03-28 12:23:43Z adriana 
;
_cod_original_sg_symbol_H-M C2/c
_cod_original_formula_sum 'C18.50 H17.50 Cl1.50 Fe N5 O'
_cod_database_code 7103150

loop_
_symmetry_equiv_pos_as_xyz
'x, y, z'
'-x, y, -z+1/2'
'x+1/2, y+1/2, z'
'-x+1/2, y+1/2, -z+1/2'
'-x, -y, -z'
'x, -y, z-1/2'
'-x+1/2, -y+1/2, -z'
'x+1/2, -y+1/2, z-1/2'

loop_
_atom_site_label
_atom_site_type_symbol
_atom_site_fract_x
_atom_site_fract_y
_atom_site_fract_z
_atom_site_U_iso_or_equiv
_atom_site_adp_type
_atom_site_occupancy
_atom_site_symmetry_multiplicity
_atom_site_calc_flag
_atom_site_refinement_flags
_atom_site_disorder_assembly
_atom_site_disorder_group
C2 C 0.9005(2) 0.05229(19) 0.8908(3) 0.0208(7) Uani 1 1 d . . .
H2 H 0.9449 0.0638 0.9703 0.025 Uiso 1 1 calc R . .
C4 C 0.7618(2) 0.02468(18) 0.7549(3) 0.0176(7) Uani 1 1 d . . .
C5 C 0.7775(2) 0.01921(19) 0.6625(3) 0.0176(7) Uani 1 1 d . . .
C6 C 0.8638(2) 0.03316(18) 0.6926(3) 0.0173(7) Uani 1 1 d . . .
C8 C 0.6414(2) -0.0021(2) 0.5810(3) 0.0217(8) Uani 1 1 d . . .
H8 H 0.5824 -0.0125 0.5242 0.026 Uiso 1 1 calc R . .
C10 C 0.6246(2) 0.01397(19) 0.7607(3) 0.0190(7) Uani 1 1 d . . .
H10A H 0.6516 -0.0185 0.8305 0.023 Uiso 1 1 calc R . .
H10B H 0.5647 -0.0026 0.7043 0.023 Uiso 1 1 calc R . .
C11 C 0.6231(2) 0.0914(2) 0.8020(3) 0.0211(7) Uani 1 1 d . . .
H11A H 0.5986 0.0901 0.8522 0.025 Uiso 1 1 calc R . .
H11B H 0.6832 0.1089 0.8524 0.025 Uiso 1 1 calc R . .
C12 C 0.5708(2) 0.14509(19) 0.6996(3) 0.0186(7) Uani 1 1 d . . .
C13 C 0.5840(2) 0.2227(2) 0.7286(3) 0.0226(8) Uani 1 1 d . . .
C14 C 0.6400(2) 0.2539(2) 0.8480(4) 0.0255(8) Uani 1 1 d . . .
H14 H 0.6712 0.2282 0.9209 0.031 Uiso 1 1 calc R . .
C15 C 0.6390(3) 0.3308(2) 0.8346(4) 0.0306(9) Uani 1 1 d . . .
H15 H 0.6692 0.3644 0.8974 0.037 Uiso 1 1 calc R . .
C16 C 0.5839(3) 0.3475(2) 0.7087(4) 0.0332(9) Uani 1 1 d . . .
H16 H 0.5722 0.3942 0.6752 0.040 Uiso 1 1 calc R . .
C17 C 0.5497(2) 0.2814(2) 0.6424(4) 0.0254(8) Uani 1 1 d . . .
H17 H 0.5119 0.2770 0.5584 0.030 Uiso 1 1 calc R . .
C18 C 0.8056(3) 0.2339(2) 0.8083(4) 0.0332(10) Uani 1 1 d . . .
H18 H 0.8337 0.2024 0.8747 0.040 Uiso 1 1 calc R . .
C19 C 0.7479(3) 0.2131(2) 0.6837(4) 0.0326(10) Uani 1 1 d . . .
H19 H 0.7323 0.1654 0.6551 0.039 Uiso 1 1 calc R . .
C20 C 0.7187(3) 0.2770(2) 0.6114(4) 0.0326(9) Uani 1 1 d . . .
H20 H 0.6806 0.2790 0.5272 0.039 Uiso 1 1 calc R . .
C21 C 0.7581(3) 0.3375(2) 0.6910(4) 0.0325(9) Uani 1 1 d . . .
H21 H 0.7500 0.3864 0.6679 0.039 Uiso 1 1 calc R . .
C22 C 0.8122(3) 0.3108(2) 0.8127(4) 0.0342(10) Uani 1 1 d . . .
H22 H 0.8459 0.3391 0.8823 0.041 Uiso 1 1 calc R . .
C23 C 1.0282(5) 0.3001(5) 0.7612(9) 0.036(2) Uiso 0.50 1 d P . .
N1 N 0.92506(18) 0.04989(16) 0.8110(3) 0.0185(6) Uani 1 1 d . . .
N3 N 0.82177(18) 0.04062(16) 0.8729(3) 0.0185(6) Uani 1 1 d . . .
N6 N 0.8875(2) 0.03029(18) 0.6124(3) 0.0240(7) Uani 1 1 d . . .
H6A H 0.9412 0.0390 0.6355 0.029 Uiso 1 1 calc R . .
H6B H 0.8492 0.0198 0.5375 0.029 Uiso 1 1 calc R . .
N7 N 0.7011(2) 0.00183(17) 0.5526(3) 0.0237(7) Uani 1 1 d . . .
N9 N 0.67385(18) 0.01065(16) 0.7011(3) 0.0185(6) Uani 1 1 d . . .
O1 O 0.51620(17) 0.12275(14) 0.5952(2) 0.0253(6) Uani 1 1 d . . .
Fe1 Fe 0.68426(3) 0.27959(3) 0.73809(5) 0.02306(17) Uani 1 1 d . . .
Cl1 Cl 1.0000 0.21026(10) 0.7500 0.0802(8) Uani 1 2 d S . .
Cl2 Cl 1.04310(10) 0.34640(8) 0.88003(11) 0.0628(4) Uani 1 1 d . . .
H23 H 1.089(8) 0.306(7) 0.769(11) 0.09(4) Uiso 0.50 1 d P . .

loop_
_atom_site_aniso_label
_atom_site_aniso_U_11
_atom_site_aniso_U_22
_atom_site_aniso_U_33
_atom_site_aniso_U_23
_atom_site_aniso_U_13
_atom_site_aniso_U_12
C2 0.0192(17) 0.0241(18) 0.0194(17) 0.0003(14) 0.0107(14) 0.0017(14)
C4 0.0167(17) 0.0182(17) 0.0183(17) -0.0013(13) 0.0098(14) -0.0002(13)
C5 0.0137(16) 0.0203(17) 0.0158(16) 0.0017(13) 0.0060(13) 0.0028(13)
C6 0.0176(16) 0.0167(17) 0.0186(17) -0.0006(13) 0.0104(14) 0.0012(13)
C8 0.0154(17) 0.029(2) 0.0194(18) -0.0028(15) 0.0087(14) -0.0024(14)
C10 0.0173(17) 0.0229(18) 0.0205(17) 0.0031(14) 0.0125(14) 0.0013(14)
C11 0.0171(17) 0.0290(19) 0.0209(18) -0.0006(15) 0.0128(14) 0.0014(14)
C12 0.0162(16) 0.0241(18) 0.0192(17) -0.0019(14) 0.0119(14) -0.0033(14)
C13 0.0167(17) 0.028(2) 0.0238(18) 0.0003(15) 0.0116(14) 0.0003(15)
C14 0.0210(18) 0.030(2) 0.025(2) -0.0027(16) 0.0124(16) -0.0016(16)
C15 0.027(2) 0.029(2) 0.037(2) -0.0081(17) 0.0179(18) 0.0014(16)
C16 0.029(2) 0.027(2) 0.040(2) 0.0022(18) 0.0170(19) 0.0052(17)
C17 0.0129(16) 0.026(2) 0.029(2) -0.0009(16) 0.0062(15) 0.0007(14)
C18 0.0180(18) 0.035(2) 0.043(2) 0.0062(19) 0.0141(18) 0.0042(16)
C19 0.036(2) 0.024(2) 0.054(3) -0.0071(19) 0.035(2) -0.0018(17)
C20 0.039(2) 0.029(2) 0.039(2) -0.0038(18) 0.027(2) -0.0100(18)
C21 0.035(2) 0.024(2) 0.047(3) 0.0003(18) 0.028(2) -0.0060(17)
C22 0.023(2) 0.036(2) 0.046(3) -0.008(2) 0.0202(19) -0.0109(17)
N1 0.0170(14) 0.0213(15) 0.0203(15) -0.0022(12) 0.0122(12) -0.0003(12)
N3 0.0154(14) 0.0236(15) 0.0147(14) 0.0003(12) 0.0070(11) 0.0004(12)
N6 0.0185(15) 0.0368(19) 0.0196(15) -0.0037(13) 0.0122(13) -0.0022(13)
N7 0.0202(15) 0.0329(18) 0.0173(15) -0.0028(13) 0.0097(13) 0.0004(13)
N9 0.0162(14) 0.0225(15) 0.0159(14) -0.0011(12) 0.0081(12) -0.0008(12)
O1 0.0222(13) 0.0287(14) 0.0231(13) 0.0002(11) 0.0111(11) -0.0040(11)
Fe1 0.0194(3) 0.0212(3) 0.0266(3) -0.0005(2) 0.0112(2) -0.0011(2)
Cl1 0.0793(15) 0.0233(9) 0.0849(16) 0.000 0.0100(12) 0.000
Cl2 0.0815(10) 0.0488(8) 0.0320(6) -0.0033(5) 0.0137(6) 0.0258(7)

loop_
_atom_type_symbol
_atom_type_description
_atom_type_scat_dispersion_real
_atom_type_scat_dispersion_imag
_atom_type_scat_source
C C 0.0033 0.0016 'International Tables Vol C Tables 4.2.6.8 and 6.1.1.4'
H H 0.0000 0.0000 'International Tables Vol C Tables 4.2.6.8 and 6.1.1.4'
N N 0.0061 0.0033 'International Tables Vol C Tables 4.2.6.8 and 6.1.1.4'
O O 0.0106 0.0060 'International Tables Vol C Tables 4.2.6.8 and 6.1.1.4'
Fe Fe 0.3463 0.8444 'International Tables Vol C Tables 4.2.6.8 and 6.1.1.4'
Cl Cl 0.1484 0.1585 'International Tables Vol C Tables 4.2.6.8 and 6.1.1.4'

loop_
_geom_angle_atom_site_label_1
_geom_angle_atom_site_label_2
_geom_angle_atom_site_label_3
_geom_angle
_geom_angle_site_symmetry_1
_geom_angle_site_symmetry_3
_geom_angle_publ_flag
N3 C2 N1 129.4(3) . . ?
N3 C2 H2 115.3 . . ?
N1 C2 H2 115.3 . . ?
N3 C4 N9 128.0(3) . . ?
N3 C4 C5 126.4(3) . . ?
N9 C4 C5 105.5(3) . . ?
C4 C5 N7 111.1(3) . . ?
C4 C5 C6 117.5(3) . . ?
N7 C5 C6 131.4(3) . . ?
N6 C6 N1 119.5(3) . . ?
N6 C6 C5 123.5(3) . . ?
N1 C6 C5 116.9(3) . . ?
N7 C8 N9 114.0(3) . . ?
N7 C8 H8 123.0 . . ?
N9 C8 H8 123.0 . . ?
N9 C10 C11 111.0(3) . . ?
N9 C10 H10A 109.4 . . ?
C11 C10 H10A 109.4 . . ?
N9 C10 H10B 109.4 . . ?
C11 C10 H10B 109.4 . . ?
H10A C10 H10B 108.0 . . ?
C12 C11 C10 114.5(3) . . ?
C12 C11 H11A 108.6 . . ?
C10 C11 H11A 108.6 . . ?
C12 C11 H11B 108.6 . . ?
C10 C11 H11B 108.6 . . ?
H11A C11 H11B 107.6 . . ?
O1 C12 C13 121.8(3) . . ?
O1 C12 C11 120.2(3) . . ?
C13 C12 C11 118.0(3) . . ?
C17 C13 C14 107.8(3) . . ?
C17 C13 C12 125.9(3) . . ?
C14 C13 C12 126.1(3) . . ?
C15 C14 C13 107.8(3) . . ?
C15 C14 H14 126.1 . . ?
C13 C14 H14 126.1 . . ?
C14 C15 C16 108.1(4) . . ?
C14 C15 H15 125.9 . . ?
C16 C15 H15 125.9 . . ?
C17 C16 C15 108.9(4) . . ?
C17 C16 H16 125.6 . . ?
C15 C16 H16 125.6 . . ?
C16 C17 C13 107.4(3) . . ?
C16 C17 H17 126.3 . . ?
C13 C17 H17 126.3 . . ?
C22 C18 C19 107.8(4) . . ?
C22 C18 H18 126.1 . . ?
C19 C18 H18 126.1 . . ?
C20 C19 C18 108.6(4) . . ?
C20 C19 H19 125.7 . . ?
C18 C19 H19 125.7 . . ?
C21 C20 C19 107.3(4) . . ?
C21 C20 H20 126.3 . . ?
C19 C20 H20 126.3 . . ?
C20 C21 C22 108.6(4) . . ?
C20 C21 H21 125.7 . . ?
C22 C21 H21 125.7 . . ?
C18 C22 C21 107.7(4) . . ?
C18 C22 H22 126.1 . . ?
C21 C22 H22 126.1 . . ?
C23 C23 Cl2 83.3(11) 2_756 . ?
C23 C23 Cl1 74.8(3) 2_756 . ?
Cl2 C23 Cl1 117.5(5) . . ?
C23 C23 Cl2 66.9(10) 2_756 2_756 ?
Cl2 C23 Cl2 112.6(5) . 2_756 ?
Cl1 C23 Cl2 110.7(5) . 2_756 ?
C23 C23 H23 167(7) 2_756 . ?
Cl2 C23 H23 103(7) . . ?
Cl1 C23 H23 111(7) . . ?
Cl2 C23 H23 100(7) 2_756 . ?
C2 N1 C6 118.9(3) . . ?
C2 N3 C4 110.8(3) . . ?
C6 N6 H6A 120.0 . . ?
C6 N6 H6B 120.0 . . ?
H6A N6 H6B 120.0 . . ?
C8 N7 C5 103.2(3) . . ?
C8 N9 C4 106.2(3) . . ?
C8 N9 C10 127.6(3) . . ?
C4 N9 C10 126.1(3) . . ?
C23 Cl1 C23 30.5(5) . 2_756 ?
C23 Cl2 C23 29.8(5) . 2_756 ?

loop_
_geom_bond_atom_site_label_1
_geom_bond_atom_site_label_2
_geom_bond_distance
_geom_bond_site_symmetry_2
_geom_bond_publ_flag
C2 N3 1.327(4) . ?
C2 N1 1.337(4) . ?
C2 H2 0.9300 . ?
C4 N3 1.351(4) . ?
C4 N9 1.369(4) . ?
C4 C5 1.385(5) . ?
C5 N7 1.385(4) . ?
C5 C6 1.409(5) . ?
C6 N6 1.331(4) . ?
C6 N1 1.362(4) . ?
C8 N7 1.320(5) . ?
C8 N9 1.365(5) . ?
C8 H8 0.9300 . ?
C10 N9 1.467(4) . ?
C10 C11 1.521(5) . ?
C10 H10A 0.9700 . ?
C10 H10B 0.9700 . ?
C11 C12 1.509(5) . ?
C11 H11A 0.9700 . ?
C11 H11B 0.9700 . ?
C12 O1 1.242(4) . ?
C12 C13 1.455(5) . ?
C13 C17 1.432(5) . ?
C13 C14 1.440(5) . ?
C14 C15 1.416(6) . ?
C14 H14 0.9300 . ?
C15 C16 1.420(6) . ?
C15 H15 0.9300 . ?
C16 C17 1.420(5) . ?
C16 H16 0.9300 . ?
C17 H17 0.9300 . ?
C18 C22 1.411(6) . ?
C18 C19 1.429(6) . ?
C18 H18 0.9300 . ?
C19 C20 1.414(6) . ?
C19 H19 0.9300 . ?
C20 C21 1.419(6) . ?
C20 H20 0.9300 . ?
C21 C22 1.427(6) . ?
C21 H21 0.9300 . ?
C22 H22 0.9300 . ?
C23 C23 0.896(16) 2_756 ?
C23 Cl2 1.658(9) . ?
C23 Cl1 1.703(9) . ?
C23 Cl2 1.790(9) 2_756 ?
C23 H23 1.06(13) . ?
N6 H6A 0.8600 . ?
N6 H6B 0.8600 . ?
Cl1 C23 1.703(9) 2_756 ?
Cl2 C23 1.790(9) 2_756 ?

loop_
_geom_torsion_atom_site_label_1
_geom_torsion_atom_site_label_2
_geom_torsion_atom_site_label_3
_geom_torsion_atom_site_label_4
_geom_torsion
_geom_torsion_site_symmetry_1
_geom_torsion_site_symmetry_2
_geom_torsion_site_symmetry_3
_geom_torsion_site_symmetry_4
_geom_torsion_publ_flag
N3 C4 C5 N7 179.8(3) . . . . ?
N9 C4 C5 N7 -0.2(4) . . . . ?
N3 C4 C5 C6 -1.6(5) . . . . ?
N9 C4 C5 C6 178.4(3) . . . . ?
C4 C5 C6 N6 -179.5(3) . . . . ?
N7 C5 C6 N6 -1.2(6) . . . . ?
C4 C5 C6 N1 0.9(5) . . . . ?
N7 C5 C6 N1 179.2(3) . . . . ?
N9 C10 C11 C12 67.6(4) . . . . ?
C10 C11 C12 O1 18.1(5) . . . . ?
C10 C11 C12 C13 -164.5(3) . . . . ?
O1 C12 C13 C17 -11.5(6) . . . . ?
C11 C12 C13 C17 171.2(3) . . . . ?
O1 C12 C13 C14 174.5(3) . . . . ?
C11 C12 C13 C14 -2.8(5) . . . . ?
C17 C13 C14 C15 0.6(4) . . . . ?
C12 C13 C14 C15 175.5(3) . . . . ?
C13 C14 C15 C16 -0.5(4) . . . . ?
C14 C15 C16 C17 0.3(5) . . . . ?
C15 C16 C17 C13 0.1(4) . . . . ?
C14 C13 C17 C16 -0.4(4) . . . . ?
C12 C13 C17 C16 -175.4(3) . . . . ?
C22 C18 C19 C20 -0.3(5) . . . . ?
C18 C19 C20 C21 -0.1(5) . . . . ?
C19 C20 C21 C22 0.4(5) . . . . ?
C19 C18 C22 C21 0.5(5) . . . . ?
C20 C21 C22 C18 -0.6(5) . . . . ?
N3 C2 N1 C6 -0.2(6) . . . . ?
N6 C6 N1 C2 -179.7(3) . . . . ?
C5 C6 N1 C2 -0.1(5) . . . . ?
N1 C2 N3 C4 -0.3(5) . . . . ?
N9 C4 N3 C2 -178.8(3) . . . . ?
C5 C4 N3 C2 1.2(5) . . . . ?
N9 C8 N7 C5 -0.7(4) . . . . ?
C4 C5 N7 C8 0.6(4) . . . . ?
C6 C5 N7 C8 -177.8(4) . . . . ?
N7 C8 N9 C4 0.6(4) . . . . ?
N7 C8 N9 C10 176.7(3) . . . . ?
N3 C4 N9 C8 179.7(3) . . . . ?
C5 C4 N9 C8 -0.2(4) . . . . ?
N3 C4 N9 C10 3.6(6) . . . . ?
C5 C4 N9 C10 -176.4(3) . . . . ?
C11 C10 N9 C8 -111.3(4) . . . . ?
C11 C10 N9 C4 64.1(4) . . . . ?
Cl2 C23 Cl1 C23 73.8(11) . . . 2_756 ?
Cl2 C23 Cl1 C23 -57.5(10) 2_756 . . 2_756 ?
Cl1 C23 Cl2 C23 -68.9(7) . . . 2_756 ?
Cl2 C23 Cl2 C23 61.5(7) 2_756 . . 2_756 ?
